data_7251473
loop_
_publ_author_name
'Doguparthi, Naga Prathyusha'
'Kanagavel, Manimurugan'
'Samreen, Sabiqa'
'Navya, Yaramala'
'Soujanya, Yarasi'
'Swain, Debasish'
'Nechipadappu, Sunil Kumar'

_publ_section_title
;
 Crystal engineering of the cystic fibrosis drug ivacaftor: salts,
 solvates and hydrate forms with solubility and stability studies
;
_journal_issue 10
_journal_name_full CrystEngComm
_journal_page_first 1621
_journal_page_last 1635
_journal_paper_doi 10.1039/D5CE01068C
_journal_volume 28
_journal_year 2026
_chemical_formula_moiety 'C24 H29 N2 O3, C2 H4 O2, Br'
_chemical_formula_sum 'C26 H33 Br N2 O5'
_chemical_formula_weight 533.45
_chemical_name_systematic 'ivacaftor hydrobromide acetic acid solvate'
_space_group_crystal_system orthorhombic
_space_group_IT_number 33
_space_group_name_Hall 'P 2c -2n'
_space_group_name_H-M_alt 'P n a 21'
_atom_sites_solution_hydrogens mixed
_atom_sites_solution_primary difmap
_atom_sites_solution_secondary difmap
_audit_creation_method SHELXL-2019/3
_audit_update_record
;
2025-10-10 deposited with the CCDC.	2026-01-28 downloaded from the CCDC.
;
_cell_angle_alpha 90
_cell_angle_beta 90
_cell_angle_gamma 90
_cell_formula_units_Z 4
_cell_length_a 28.4445(15)
_cell_length_b 9.0341(5)
_cell_length_c 10.3513(4)
_cell_measurement_reflns_used 7364
_cell_measurement_temperature 294(2)
_cell_measurement_theta_max 24.18
_cell_measurement_theta_min 2.43
_cell_volume 2660.0(2)
_computing_cell_refinement '<i>SAINT</i> (Bruker, 2016)'
_computing_data_collection '<i>APEX3</i> (Bruker, 2016)'
_computing_data_reduction 'Bruker SAINT'
_computing_molecular_graphics 'Bruker SHELXTL'
_computing_publication_material 'Bruker SHELXTL'
_computing_structure_refinement 'SHELXL-2018/3 (Sheldrick, 2018)'
_computing_structure_solution 'SHELXT 2018/2 (Sheldrick, 2018)'
_diffrn_ambient_temperature 294(2)
_diffrn_measured_fraction_theta_full 0.999
_diffrn_measured_fraction_theta_max 0.996
_diffrn_measurement_device_type 'Bruker D8 QUEST PHOTON-100'
_diffrn_measurement_method '\w and \f'
_diffrn_radiation_type MoK\a
_diffrn_radiation_wavelength 0.71073
_diffrn_reflns_av_R_equivalents 0.0493
_diffrn_reflns_av_unetI/netI 0.0728
_diffrn_reflns_Laue_measured_fraction_full 0.999
_diffrn_reflns_Laue_measured_fraction_max 0.996
_diffrn_reflns_limit_h_max 37
_diffrn_reflns_limit_h_min -37
_diffrn_reflns_limit_k_max 12
_diffrn_reflns_limit_k_min -11
_diffrn_reflns_limit_l_max 10
_diffrn_reflns_limit_l_min -13
_diffrn_reflns_number 22564
_diffrn_reflns_point_group_measured_fraction_full 0.898
_diffrn_reflns_point_group_measured_fraction_max 0.866
_diffrn_reflns_theta_full 25.242
_diffrn_reflns_theta_max 28.288
_diffrn_reflns_theta_min 2.365
_exptl_absorpt_coefficient_mu 1.582
_exptl_absorpt_correction_T_max 0.7457
_exptl_absorpt_correction_T_min 0.5684
_exptl_absorpt_correction_type multi-scan
_exptl_absorpt_process_details
;
 SADABS 2016/2: Krause, L., Herbst-Irmer, R., Sheldrick G.M. & Stalke D.,
 J. Appl. Cryst. 48 (2015) 3-10
;
_exptl_crystal_density_diffrn 1.332
_exptl_crystal_description block
_exptl_crystal_F_000 1112
_exptl_crystal_recrystallization_method 'Re-crystallisation from solvent: acetic acid'
_exptl_crystal_size_max 0.200
_exptl_crystal_size_mid 0.160
_exptl_crystal_size_min 0.150
_refine_diff_density_max 0.490
_refine_diff_density_min -0.706
_refine_diff_density_rms 0.065
_refine_ls_abs_structure_details
;
 Flack x determined using 1162 quotients [(I+)-(I-)]/[(I+)+(I-)]
 (Parsons, Flack and Wagner, Acta Cryst. B69 (2013) 249-259).
;
_refine_ls_abs_structure_Flack 0.021(8)
_refine_ls_extinction_method none
_refine_ls_goodness_of_fit_ref 1.025
_refine_ls_hydrogen_treatment mixed
_refine_ls_matrix_type full
_refine_ls_number_parameters 334
_refine_ls_number_reflns 5719
_refine_ls_number_restraints 6
_refine_ls_restrained_S_all 1.024
_refine_ls_R_factor_all 0.0945
_refine_ls_R_factor_gt 0.0422
_refine_ls_shift/su_max 0.001
_refine_ls_shift/su_mean 0.000
_refine_ls_structure_factor_coef Fsqd
_refine_ls_weighting_details 'w=1/[\s^2^(Fo^2^)+(0.0203P)^2^+1.2151P] where P=(Fo^2^+2Fc^2^)/3'
_refine_ls_weighting_scheme calc
_refine_ls_wR_factor_gt 0.0788
_refine_ls_wR_factor_ref 0.0962
_reflns_Friedel_coverage 0.649
_reflns_Friedel_fraction_full 0.784
_reflns_Friedel_fraction_max 0.720
_reflns_number_gt 3597
_reflns_number_total 5719
_reflns_threshold_expression 'I > 2\s(I)'
_cod_data_source_file d5ce01068c2.cif
_cod_data_source_block KB1747_0m
_cod_depositor_comments 'Adding full bibliography for 7251465--7251473.cif.'
_cod_database_code 7251473
_shelx_shelxl_version_number 2019/3
_shelx_space_group_comment
;
The symmetry employed for this shelxl refinement is uniquely defined
by the following loop, which should always be used as a source of
symmetry information in preference to the above space-group names.
They are only intended as comments.
;
_shelx_estimated_absorpt_t_min 0.743
_shelx_estimated_absorpt_t_max 0.797

loop_
_space_group_symop_operation_xyz
'x, y, z'
'-x, -y, z+1/2'
'-x+1/2, y+1/2, z+1/2'
'x+1/2, -y+1/2, z'

loop_
_atom_site_label
_atom_site_type_symbol
_atom_site_fract_x
_atom_site_fract_y
_atom_site_fract_z
_atom_site_U_iso_or_equiv
_atom_site_adp_type
_atom_site_occupancy
_atom_site_site_symmetry_order
_atom_site_calc_flag
_atom_site_refinement_flags_posn
_atom_site_refinement_flags_adp
_atom_site_refinement_flags_occupancy
_atom_site_disorder_assembly
_atom_site_disorder_group
C1 C 0.83747(19) 0.3355(5) 0.1396(5) 0.0319(12) Uani 1 1 d . . . . .
C2 C 0.87379(19) 0.3827(6) 0.0575(5) 0.0420(13) Uani 1 1 d . . . . .
H2 H 0.870913 0.469219 0.009439 0.050 Uiso 1 1 calc R U . . .
C3 C 0.9138(2) 0.2974(6) 0.0503(6) 0.0517(15) Uani 1 1 d . . . . .
H3 H 0.938139 0.326710 -0.003784 0.062 Uiso 1 1 calc R U . . .
C4 C 0.9185(2) 0.1677(6) 0.1226(6) 0.0529(16) Uani 1 1 d . . . . .
H4 H 0.946034 0.112693 0.117028 0.063 Uiso 1 1 calc R U . . .
C5 C 0.88299(18) 0.1212(5) 0.2011(6) 0.0409(13) Uani 1 1 d . . . . .
H5 H 0.886266 0.034177 0.248200 0.049 Uiso 1 1 calc R U . . .
C6 C 0.84130(17) 0.2050(5) 0.2111(5) 0.0309(11) Uani 1 1 d . . . . .
C7 C 0.80254(19) 0.1610(5) 0.2900(5) 0.0317(12) Uani 1 1 d . . . . .
C8 C 0.76448(17) 0.2564(5) 0.3052(4) 0.0268(10) Uani 1 1 d . . . . .
C9 C 0.76223(17) 0.3821(5) 0.2280(4) 0.0309(11) Uani 1 1 d . . . . .
H9 H 0.735822 0.442591 0.232221 0.037 Uiso 1 1 calc R U . . .
C10 C 0.72573(18) 0.2156(5) 0.3941(4) 0.0312(11) Uani 1 1 d . . . . .
C11 C 0.65654(18) 0.2903(5) 0.5156(4) 0.0301(11) Uani 1 1 d . . . . .
C12 C 0.66565(17) 0.2616(5) 0.6450(4) 0.0326(11) Uani 1 1 d . . . . .
H12 H 0.696426 0.265126 0.675195 0.039 Uiso 1 1 calc R U . . .
C13 C 0.62952(19) 0.2280(5) 0.7296(5) 0.0351(12) Uani 1 1 d . . . . .
C14 C 0.58279(17) 0.2257(5) 0.6867(5) 0.0357(12) Uani 1 1 d . . . . .
C15 C 0.57566(18) 0.2558(5) 0.5568(5) 0.0370(12) Uani 1 1 d . . . . .
H15 H 0.544755 0.254250 0.527479 0.044 Uiso 1 1 calc R U . . .
C16 C 0.61062(16) 0.2883(5) 0.4652(5) 0.0333(11) Uani 1 1 d . . . . .
C17 C 0.5981(2) 0.3167(6) 0.3238(5) 0.0433(13) Uani 1 1 d . . . . .
C18 C 0.6204(3) 0.2008(8) 0.2338(6) 0.081(2) Uani 1 1 d . . . . .
H18A H 0.610473 0.218600 0.146574 0.122 Uiso 1 1 calc R U . . .
H18B H 0.610721 0.103562 0.259957 0.122 Uiso 1 1 calc R U . . .
H18C H 0.654056 0.208006 0.238813 0.122 Uiso 1 1 calc R U . . .
C19 C 0.6142(3) 0.4727(7) 0.2813(7) 0.078(2) Uani 1 1 d . . . . .
H19A H 0.647684 0.480653 0.290825 0.118 Uiso 1 1 calc R U . . .
H19B H 0.599115 0.545967 0.334114 0.118 Uiso 1 1 calc R U . . .
H19C H 0.605853 0.488385 0.192453 0.118 Uiso 1 1 calc R U . . .
C20 C 0.5448(2) 0.3129(8) 0.2999(7) 0.079(2) Uani 1 1 d . . . . .
H20A H 0.538539 0.336192 0.211087 0.118 Uiso 1 1 calc R U . . .
H20B H 0.529680 0.384303 0.354546 0.118 Uiso 1 1 calc R U . . .
H20C H 0.532993 0.215898 0.319169 0.118 Uiso 1 1 calc R U . . .
C21 C 0.54164(19) 0.1953(6) 0.7786(5) 0.0448(14) Uani 1 1 d . . . . .
C22 C 0.5474(2) 0.0446(7) 0.8449(6) 0.072(2) Uani 1 1 d . . . . .
H22A H 0.546371 -0.032531 0.781115 0.108 Uiso 1 1 calc R U . . .
H22B H 0.522434 0.030413 0.905982 0.108 Uiso 1 1 calc R U . . .
H22C H 0.577090 0.041417 0.889031 0.108 Uiso 1 1 calc R U . . .
C23 C 0.5404(2) 0.3172(7) 0.8829(6) 0.0659(18) Uani 1 1 d . . . . .
H23A H 0.534410 0.411124 0.842794 0.099 Uiso 1 1 calc R U . . .
H23B H 0.570078 0.320431 0.926844 0.099 Uiso 1 1 calc R U . . .
H23C H 0.515875 0.295792 0.943841 0.099 Uiso 1 1 calc R U . . .
C24 C 0.4941(2) 0.1960(8) 0.7077(6) 0.080(2) Uani 1 1 d . . . . .
H24A H 0.488617 0.292237 0.671319 0.119 Uiso 1 1 calc R U . . .
H24B H 0.469401 0.172798 0.767662 0.119 Uiso 1 1 calc R U . . .
H24C H 0.494543 0.123502 0.639943 0.119 Uiso 1 1 calc R U . . .
N1 N 0.79694(14) 0.4173(4) 0.1486(4) 0.0301(9) Uani 1 1 d D . . . .
H1N H 0.792(2) 0.495(5) 0.096(5) 0.08(2) Uiso 1 1 d D . . . .
N2 N 0.69635(13) 0.3217(4) 0.4329(4) 0.0318(9) Uani 1 1 d D . . . .
H2N H 0.7073(14) 0.410(3) 0.444(6) 0.040(13) Uiso 1 1 d D . . . .
O1 O 0.80523(15) 0.0304(4) 0.3475(4) 0.0470(10) Uani 1 1 d D . . . .
H1O H 0.7780(17) 0.018(11) 0.384(8) 0.17(4) Uiso 1 1 d D . . . .
O2 O 0.72054(11) 0.0828(3) 0.4259(3) 0.0353(9) Uani 1 1 d . . . . .
O3 O 0.63883(16) 0.1984(5) 0.8569(4) 0.0524(10) Uani 1 1 d D . . . .
H3O H 0.6673(12) 0.209(8) 0.881(7) 0.10(3) Uiso 1 1 d D . . . .
C25 C 0.8577(3) 0.3386(9) 0.5640(7) 0.090(3) Uani 1 1 d . . . . .
H25A H 0.844544 0.420559 0.517359 0.136 Uiso 1 1 calc R U . . .
H25B H 0.868878 0.265616 0.504000 0.136 Uiso 1 1 calc R U . . .
H25C H 0.883372 0.372635 0.616368 0.136 Uiso 1 1 calc R U . . .
C26 C 0.8210(3) 0.2719(7) 0.6481(6) 0.0606(17) Uani 1 1 d . . . . .
O4 O 0.79191(19) 0.1842(6) 0.6130(4) 0.0819(16) Uani 1 1 d . . . . .
O5 O 0.8242(2) 0.3181(6) 0.7683(5) 0.0844(17) Uani 1 1 d D . . . .
H5O H 0.7993(18) 0.277(8) 0.801(7) 0.10(3) Uiso 1 1 d D . . . .
Br01 Br 0.74698(2) 0.15430(5) 0.95149(10) 0.05226(17) Uani 1 1 d . . . . .

loop_
_atom_site_aniso_label
_atom_site_aniso_U_11
_atom_site_aniso_U_22
_atom_site_aniso_U_33
_atom_site_aniso_U_23
_atom_site_aniso_U_13
_atom_site_aniso_U_12
C1 0.034(3) 0.032(3) 0.031(3) -0.003(2) 0.003(2) 0.001(2)
C2 0.051(4) 0.038(3) 0.037(3) 0.001(2) 0.012(3) -0.003(3)
C3 0.048(4) 0.048(3) 0.059(4) -0.001(3) 0.021(3) -0.004(3)
C4 0.038(3) 0.050(3) 0.071(4) -0.006(3) 0.011(3) 0.008(3)
C5 0.036(3) 0.033(3) 0.053(3) 0.001(2) 0.004(3) 0.006(2)
C6 0.032(3) 0.029(2) 0.031(3) -0.002(2) 0.005(2) 0.002(2)
C7 0.040(3) 0.025(2) 0.030(3) 0.003(2) -0.002(2) 0.002(2)
C8 0.034(3) 0.026(2) 0.021(2) 0.0017(18) 0.000(2) 0.001(2)
C9 0.037(3) 0.025(2) 0.031(3) -0.0006(19) 0.001(2) 0.001(2)
C10 0.034(3) 0.033(3) 0.027(2) 0.004(2) 0.002(2) 0.000(2)
C11 0.029(3) 0.026(2) 0.035(3) 0.000(2) 0.008(2) -0.002(2)
C12 0.032(3) 0.033(3) 0.033(3) 0.002(2) 0.002(2) -0.002(2)
C13 0.039(3) 0.040(3) 0.026(3) 0.000(2) 0.001(2) 0.000(2)
C14 0.034(3) 0.034(3) 0.039(3) 0.001(2) 0.005(2) -0.004(2)
C15 0.029(3) 0.041(3) 0.041(3) 0.001(2) 0.002(2) -0.001(2)
C16 0.033(3) 0.032(2) 0.035(3) 0.002(2) 0.001(3) 0.0010(19)
C17 0.041(3) 0.047(3) 0.042(3) 0.003(3) 0.000(3) 0.005(3)
C18 0.102(6) 0.100(5) 0.043(4) -0.020(4) -0.012(4) 0.035(5)
C19 0.102(6) 0.064(4) 0.069(5) 0.032(4) -0.016(4) -0.004(4)
C20 0.055(4) 0.128(6) 0.054(4) 0.018(4) -0.015(3) -0.002(4)
C21 0.039(3) 0.056(3) 0.039(3) -0.002(3) 0.010(3) -0.006(3)
C22 0.083(5) 0.068(4) 0.065(4) 0.015(4) 0.023(4) -0.019(4)
C23 0.061(4) 0.084(5) 0.053(4) -0.006(3) 0.023(3) 0.000(4)
C24 0.042(4) 0.140(7) 0.056(4) 0.004(4) 0.010(3) -0.015(4)
N1 0.036(2) 0.027(2) 0.027(2) 0.0023(18) 0.0032(19) 0.0028(19)
N2 0.032(2) 0.027(2) 0.036(3) 0.0001(19) 0.010(2) -0.0010(17)
O1 0.058(3) 0.0281(17) 0.055(2) 0.0149(17) 0.018(2) 0.0124(18)
O2 0.044(2) 0.0250(15) 0.037(2) 0.0056(15) 0.0070(16) 0.0007(14)
O3 0.046(3) 0.078(3) 0.032(2) 0.012(2) -0.0001(19) -0.006(2)
C25 0.098(6) 0.104(6) 0.069(5) -0.006(4) -0.003(5) -0.040(5)
C26 0.069(5) 0.060(4) 0.053(4) -0.007(3) -0.010(4) 0.000(4)
O4 0.090(4) 0.100(4) 0.056(3) -0.012(3) -0.011(3) -0.033(3)
O5 0.110(5) 0.079(4) 0.064(4) -0.025(3) 0.001(3) -0.029(4)
Br01 0.0589(3) 0.0483(3) 0.0496(3) -0.0124(4) -0.0126(3) 0.0063(3)

loop_
_atom_type_symbol
_atom_type_description
_atom_type_scat_dispersion_real
_atom_type_scat_dispersion_imag
_atom_type_scat_source
C C 0.0033 0.0016 'International Tables Vol C Tables 4.2.6.8 and 6.1.1.4'
H H 0.0000 0.0000 'International Tables Vol C Tables 4.2.6.8 and 6.1.1.4'
N N 0.0061 0.0033 'International Tables Vol C Tables 4.2.6.8 and 6.1.1.4'
O O 0.0106 0.0060 'International Tables Vol C Tables 4.2.6.8 and 6.1.1.4'
Br Br -0.2901 2.4595 'International Tables Vol C Tables 4.2.6.8 and 6.1.1.4'

loop_
_geom_angle_atom_site_label_1
_geom_angle_atom_site_label_2
_geom_angle_atom_site_label_3
_geom_angle
_geom_angle_site_symmetry_1
_geom_angle_site_symmetry_3
_geom_angle_publ_flag
N1 C1 C6 119.0(5) . . ?
N1 C1 C2 119.7(5) . . ?
C6 C1 C2 121.3(5) . . ?
C3 C2 C1 118.1(5) . . ?
C3 C2 H2 121.0 . . ?
C1 C2 H2 121.0 . . ?
C2 C3 C4 121.4(5) . . ?
C2 C3 H3 119.3 . . ?
C4 C3 H3 119.3 . . ?
C5 C4 C3 120.5(5) . . ?
C5 C4 H4 119.8 . . ?
C3 C4 H4 119.8 . . ?
C4 C5 C6 120.1(5) . . ?
C4 C5 H5 120.0 . . ?
C6 C5 H5 120.0 . . ?
C1 C6 C5 118.7(5) . . ?
C1 C6 C7 118.5(4) . . ?
C5 C6 C7 122.8(4) . . ?
O1 C7 C8 123.1(5) . . ?
O1 C7 C6 117.4(5) . . ?
C8 C7 C6 119.5(4) . . ?
C9 C8 C7 118.5(4) . . ?
C9 C8 C10 121.7(4) . . ?
C7 C8 C10 119.6(4) . . ?
N1 C9 C8 121.3(4) . . ?
N1 C9 H9 119.4 . . ?
C8 C9 H9 119.4 . . ?
O2 C10 N2 122.4(4) . . ?
O2 C10 C8 119.3(4) . . ?
N2 C10 C8 118.3(4) . . ?
C12 C11 C16 121.9(4) . . ?
C12 C11 N2 117.4(4) . . ?
C16 C11 N2 120.6(4) . . ?
C13 C12 C11 120.8(5) . . ?
C13 C12 H12 119.6 . . ?
C11 C12 H12 119.6 . . ?
O3 C13 C12 120.5(5) . . ?
O3 C13 C14 119.0(5) . . ?
C12 C13 C14 120.5(4) . . ?
C15 C14 C13 116.3(5) . . ?
C15 C14 C21 121.7(5) . . ?
C13 C14 C21 122.0(5) . . ?
C14 C15 C16 126.3(5) . . ?
C14 C15 H15 116.9 . . ?
C16 C15 H15 116.9 . . ?
C15 C16 C11 114.2(5) . . ?
C15 C16 C17 121.1(5) . . ?
C11 C16 C17 124.7(4) . . ?
C16 C17 C20 112.4(5) . . ?
C16 C17 C18 111.6(5) . . ?
C20 C17 C18 107.2(5) . . ?
C16 C17 C19 110.9(5) . . ?
C20 C17 C19 105.5(5) . . ?
C18 C17 C19 109.0(6) . . ?
C17 C18 H18A 109.5 . . ?
C17 C18 H18B 109.5 . . ?
H18A C18 H18B 109.5 . . ?
C17 C18 H18C 109.5 . . ?
H18A C18 H18C 109.5 . . ?
H18B C18 H18C 109.5 . . ?
C17 C19 H19A 109.5 . . ?
C17 C19 H19B 109.5 . . ?
H19A C19 H19B 109.5 . . ?
C17 C19 H19C 109.5 . . ?
H19A C19 H19C 109.5 . . ?
H19B C19 H19C 109.5 . . ?
C17 C20 H20A 109.5 . . ?
C17 C20 H20B 109.5 . . ?
H20A C20 H20B 109.5 . . ?
C17 C20 H20C 109.5 . . ?
H20A C20 H20C 109.5 . . ?
H20B C20 H20C 109.5 . . ?
C14 C21 C22 110.8(5) . . ?
C14 C21 C24 112.0(5) . . ?
C22 C21 C24 108.1(5) . . ?
C14 C21 C23 108.9(4) . . ?
C22 C21 C23 108.9(5) . . ?
C24 C21 C23 108.1(5) . . ?
C21 C22 H22A 109.5 . . ?
C21 C22 H22B 109.5 . . ?
H22A C22 H22B 109.5 . . ?
C21 C22 H22C 109.5 . . ?
H22A C22 H22C 109.5 . . ?
H22B C22 H22C 109.5 . . ?
C21 C23 H23A 109.5 . . ?
C21 C23 H23B 109.5 . . ?
H23A C23 H23B 109.5 . . ?
C21 C23 H23C 109.5 . . ?
H23A C23 H23C 109.5 . . ?
H23B C23 H23C 109.5 . . ?
C21 C24 H24A 109.5 . . ?
C21 C24 H24B 109.5 . . ?
H24A C24 H24B 109.5 . . ?
C21 C24 H24C 109.5 . . ?
H24A C24 H24C 109.5 . . ?
H24B C24 H24C 109.5 . . ?
C9 N1 C1 122.6(4) . . ?
C9 N1 H1N 117(4) . . ?
C1 N1 H1N 120(4) . . ?
C10 N2 C11 121.8(4) . . ?
C10 N2 H2N 118(3) . . ?
C11 N2 H2N 113(4) . . ?
C7 O1 H1O 105(7) . . ?
C13 O3 H3O 116(5) . . ?
C26 C25 H25A 109.5 . . ?
C26 C25 H25B 109.5 . . ?
H25A C25 H25B 109.5 . . ?
C26 C25 H25C 109.5 . . ?
H25A C25 H25C 109.5 . . ?
H25B C25 H25C 109.5 . . ?
O4 C26 O5 122.9(7) . . ?
O4 C26 C25 125.0(6) . . ?
O5 C26 C25 112.1(6) . . ?
C26 O5 H5O 100(5) . . ?

loop_
_geom_bond_atom_site_label_1
_geom_bond_atom_site_label_2
_geom_bond_distance
_geom_bond_site_symmetry_2
_geom_bond_publ_flag
C1 N1 1.373(6) . ?
C1 C6 1.396(6) . ?
C1 C2 1.404(7) . ?
C2 C3 1.375(7) . ?
C2 H2 0.9300 . ?
C3 C4 1.396(7) . ?
C3 H3 0.9300 . ?
C4 C5 1.362(7) . ?
C4 H4 0.9300 . ?
C5 C6 1.410(6) . ?
C5 H5 0.9300 . ?
C6 C7 1.429(7) . ?
C7 O1 1.324(5) . ?
C7 C8 1.393(7) . ?
C8 C9 1.389(6) . ?
C8 C10 1.482(6) . ?
C9 N1 1.323(6) . ?
C9 H9 0.9300 . ?
C10 O2 1.253(5) . ?
C10 N2 1.334(6) . ?
C11 C12 1.388(6) . ?
C11 C16 1.407(6) . ?
C11 N2 1.448(6) . ?
C12 C13 1.384(6) . ?
C12 H12 0.9300 . ?
C13 O3 1.370(6) . ?
C13 C14 1.401(7) . ?
C14 C15 1.387(7) . ?
C14 C21 1.533(7) . ?
C15 C16 1.405(7) . ?
C15 H15 0.9300 . ?
C16 C17 1.529(7) . ?
C17 C20 1.534(8) . ?
C17 C18 1.539(8) . ?
C17 C19 1.546(8) . ?
C18 H18A 0.9600 . ?
C18 H18B 0.9600 . ?
C18 H18C 0.9600 . ?
C19 H19A 0.9600 . ?
C19 H19B 0.9600 . ?
C19 H19C 0.9600 . ?
C20 H20A 0.9600 . ?
C20 H20B 0.9600 . ?
C20 H20C 0.9600 . ?
C21 C22 1.533(8) . ?
C21 C24 1.539(8) . ?
C21 C23 1.542(7) . ?
C22 H22A 0.9600 . ?
C22 H22B 0.9600 . ?
C22 H22C 0.9600 . ?
C23 H23A 0.9600 . ?
C23 H23B 0.9600 . ?
C23 H23C 0.9600 . ?
C24 H24A 0.9600 . ?
C24 H24B 0.9600 . ?
C24 H24C 0.9600 . ?
N1 H1N 0.90(2) . ?
N2 H2N 0.86(2) . ?
O1 H1O 0.87(3) . ?
O3 H3O 0.85(3) . ?
C25 C26 1.487(9) . ?
C25 H25A 0.9600 . ?
C25 H25B 0.9600 . ?
C25 H25C 0.9600 . ?
C26 O4 1.202(7) . ?
C26 O5 1.315(8) . ?
O5 H5O 0.87(3) . ?

loop_
_geom_hbond_atom_site_label_D
_geom_hbond_atom_site_label_H
_geom_hbond_atom_site_label_A
_geom_hbond_distance_DH
_geom_hbond_distance_HA
_geom_hbond_distance_DA
_geom_hbond_angle_DHA
_geom_hbond_site_symmetry_A
_geom_hbond_publ_flag
N1 H1N O2 0.90(2) 1.97(4) 2.793(5) 153(6) 3_654 yes
N2 H2N Br01 0.86(2) 2.57(2) 3.415(4) 169(4) 3_654 yes
O1 H1O O2 0.87(3) 1.79(5) 2.585(5) 151(10) . yes
O3 H3O Br01 0.85(3) 2.43(3) 3.253(4) 162(7) . yes
O5 H5O Br01 0.87(3) 2.42(4) 3.258(6) 161(7) . yes

loop_
_geom_torsion_atom_site_label_1
_geom_torsion_atom_site_label_2
_geom_torsion_atom_site_label_3
_geom_torsion_atom_site_label_4
_geom_torsion
_geom_torsion_site_symmetry_1
_geom_torsion_site_symmetry_2
_geom_torsion_site_symmetry_3
_geom_torsion_site_symmetry_4
_geom_torsion_publ_flag
N1 C1 C2 C3 -179.6(5) . . . . ?
C6 C1 C2 C3 -0.7(8) . . . . ?
C1 C2 C3 C4 -0.3(8) . . . . ?
C2 C3 C4 C5 1.0(9) . . . . ?
C3 C4 C5 C6 -0.7(9) . . . . ?
N1 C1 C6 C5 179.8(5) . . . . ?
C2 C1 C6 C5 1.0(7) . . . . ?
N1 C1 C6 C7 0.6(7) . . . . ?
C2 C1 C6 C7 -178.3(5) . . . . ?
C4 C5 C6 C1 -0.3(8) . . . . ?
C4 C5 C6 C7 179.0(5) . . . . ?
C1 C6 C7 O1 173.9(4) . . . . ?
C5 C6 C7 O1 -5.3(7) . . . . ?
C1 C6 C7 C8 -7.2(7) . . . . ?
C5 C6 C7 C8 173.6(5) . . . . ?
O1 C7 C8 C9 -171.8(5) . . . . ?
C6 C7 C8 C9 9.3(7) . . . . ?
O1 C7 C8 C10 3.0(7) . . . . ?
C6 C7 C8 C10 -175.8(4) . . . . ?
C7 C8 C9 N1 -5.0(7) . . . . ?
C10 C8 C9 N1 -179.8(4) . . . . ?
C9 C8 C10 O2 154.7(4) . . . . ?
C7 C8 C10 O2 -19.9(7) . . . . ?
C9 C8 C10 N2 -22.5(7) . . . . ?
C7 C8 C10 N2 162.9(5) . . . . ?
C16 C11 C12 C13 0.8(7) . . . . ?
N2 C11 C12 C13 -178.8(4) . . . . ?
C11 C12 C13 O3 179.4(5) . . . . ?
C11 C12 C13 C14 -1.6(7) . . . . ?
O3 C13 C14 C15 -179.7(4) . . . . ?
C12 C13 C14 C15 1.2(7) . . . . ?
O3 C13 C14 C21 1.7(7) . . . . ?
C12 C13 C14 C21 -177.4(5) . . . . ?
C13 C14 C15 C16 -0.2(8) . . . . ?
C21 C14 C15 C16 178.5(5) . . . . ?
C14 C15 C16 C11 -0.6(7) . . . . ?
C14 C15 C16 C17 178.9(5) . . . . ?
C12 C11 C16 C15 0.2(6) . . . . ?
N2 C11 C16 C15 179.8(4) . . . . ?
C12 C11 C16 C17 -179.2(4) . . . . ?
N2 C11 C16 C17 0.4(7) . . . . ?
C15 C16 C17 C20 2.9(7) . . . . ?
C11 C16 C17 C20 -177.7(5) . . . . ?
C15 C16 C17 C18 -117.6(5) . . . . ?
C11 C16 C17 C18 61.8(7) . . . . ?
C15 C16 C17 C19 120.7(6) . . . . ?
C11 C16 C17 C19 -59.9(7) . . . . ?
C15 C14 C21 C22 123.3(5) . . . . ?
C13 C14 C21 C22 -58.1(6) . . . . ?
C15 C14 C21 C24 2.5(7) . . . . ?
C13 C14 C21 C24 -179.0(5) . . . . ?
C15 C14 C21 C23 -117.0(6) . . . . ?
C13 C14 C21 C23 61.6(6) . . . . ?
C8 C9 N1 C1 -1.7(7) . . . . ?
C6 C1 N1 C9 3.9(7) . . . . ?
C2 C1 N1 C9 -177.2(5) . . . . ?
O2 C10 N2 C11 0.4(7) . . . . ?
C8 C10 N2 C11 177.6(4) . . . . ?
C12 C11 N2 C10 74.4(6) . . . . ?
C16 C11 N2 C10 -105.2(5) . . . . ?
